data_7024309
loop_
_publ_author_name
'Bailey, Philip J.'
'Collins, Anna'
'Haack, Peter'
'Parsons, Simon'
'Rahman, Mahmudur'
'Smith, Damian'
'White, Fraser J.'

_publ_section_title
;
 Palladium complexes of 6-aminofulvene-2-aldiminate (AFA) ligands.
;
_journal_issue 6
_journal_name_full 'Dalton transactions (Cambridge, England : 2003)'
_journal_page_first 1591
_journal_page_last 1597
_journal_paper_doi 10.1039/b914707a
_journal_volume 39
_journal_year 2010
_chemical_compound_source 'Peter Haack'
_chemical_formula_moiety 'C28 H27 N3 Pd'
_chemical_formula_sum 'C28 H27 N3 Pd'
_chemical_formula_weight 511.93
_space_group_IT_number 2
_symmetry_cell_setting triclinic
_symmetry_Int_Tables_number 2
_symmetry_space_group_name_Hall '-P 1'
_symmetry_space_group_name_H-M 'P -1'
_atom_sites_solution_hydrogens geom
_atom_sites_solution_primary direct
_atom_sites_solution_secondary difmap
_audit_creation_method SHELXL-97
_cell_angle_alpha 87.193(4)
_cell_angle_beta 87.521(4)
_cell_angle_gamma 76.180(4)
_cell_formula_units_Z 4
_cell_length_a 11.2909(6)
_cell_length_b 13.9873(8)
_cell_length_c 15.0483(8)
_cell_measurement_reflns_used 4730
_cell_measurement_temperature 150(2)
_cell_measurement_theta_max 0.00
_cell_measurement_theta_min 0.00
_cell_volume 2303.8(2)
_computing_cell_refinement Saint
_computing_data_collection Smart
_computing_data_reduction Saint
_computing_molecular_graphics Shelxp
_computing_publication_material Platon
_computing_structure_refinement 'SHELXL-97 (Sheldrick, 1997)'
_computing_structure_solution 'Shelxs Sheldrick'
_diffrn_ambient_temperature 150(2)
_diffrn_measured_fraction_theta_full 0.983
_diffrn_measured_fraction_theta_max 0.880
_diffrn_measurement_device_type 'Bruker Smart Apex CCD'
_diffrn_measurement_method sphere
_diffrn_radiation_monochromator graphite
_diffrn_radiation_type MoK\a
_diffrn_radiation_wavelength 0.71073
_diffrn_reflns_av_R_equivalents 0.0000
_diffrn_reflns_av_sigmaI/netI 0.2618
_diffrn_reflns_limit_h_max 14
_diffrn_reflns_limit_h_min -14
_diffrn_reflns_limit_k_max 18
_diffrn_reflns_limit_k_min -18
_diffrn_reflns_limit_l_max 20
_diffrn_reflns_limit_l_min 0
_diffrn_reflns_number 13456
_diffrn_reflns_theta_full 25.23
_diffrn_reflns_theta_max 28.83
_diffrn_reflns_theta_min 1.36
_diffrn_source 'fine-focus sealed tube'
_exptl_absorpt_coefficient_mu 0.826
_exptl_absorpt_correction_T_max 0.93
_exptl_absorpt_correction_T_min 0.43
_exptl_absorpt_correction_type multi-scan
_exptl_absorpt_process_details 'TWINABS version 1.05'
_exptl_crystal_colour brown
_exptl_crystal_density_diffrn 1.476
_exptl_crystal_density_method 'not measured'
_exptl_crystal_description block
_exptl_crystal_F_000 1048
_exptl_crystal_recrystallization_method 'Diffusion of hexane into DCM solution'
_exptl_crystal_size_max 0.24
_exptl_crystal_size_mid 0.11
_exptl_crystal_size_min 0.09
_refine_diff_density_max 1.356
_refine_diff_density_min -1.070
_refine_diff_density_rms 0.108
_refine_ls_extinction_method none
_refine_ls_goodness_of_fit_ref 0.681
_refine_ls_hydrogen_treatment riding
_refine_ls_matrix_type full
_refine_ls_number_parameters 578
_refine_ls_number_reflns 13456
_refine_ls_number_restraints 0
_refine_ls_restrained_S_all 0.681
_refine_ls_R_factor_all 0.1122
_refine_ls_R_factor_gt 0.0471
_refine_ls_shift/su_max 0.001
_refine_ls_shift/su_mean 0.000
_refine_ls_structure_factor_coef Fsqd
_refine_ls_weighting_details 'calc w=1/[\s^2^(Fo^2^)+(0.0277P)^2^+0.0000P] where P=(Fo^2^+2Fc^2^)/3'
_refine_ls_weighting_scheme calc
_refine_ls_wR_factor_gt 0.0750
_refine_ls_wR_factor_ref 0.0802
_reflns_number_gt 5654
_reflns_number_total 13456
_reflns_threshold_expression >2sigma(I)
_cod_data_source_file b914707a.txt
_cod_data_source_block pb6022
_cod_database_code 7024309

loop_
_symmetry_equiv_pos_as_xyz
'x, y, z'
'-x, -y, -z'

loop_
_atom_site_label
_atom_site_type_symbol
_atom_site_fract_x
_atom_site_fract_y
_atom_site_fract_z
_atom_site_U_iso_or_equiv
_atom_site_adp_type
_atom_site_occupancy
_atom_site_symmetry_multiplicity
_atom_site_calc_flag
_atom_site_refinement_flags
Pd1 Pd 0.23283(4) 0.71247(3) 0.23678(3) 0.02404(13) Uani 1 1 d .
C11 C 0.2933(5) 0.5264(4) 0.3888(3) 0.0377(14) Uani 1 1 d .
H11 H 0.3388 0.5343 0.3355 0.045 Uiso 1 1 calc R
C21 C 0.3424(5) 0.4544(4) 0.4527(4) 0.0510(17) Uani 1 1 d .
H21 H 0.4211 0.4126 0.4426 0.061 Uiso 1 1 calc R
C31 C 0.2777(5) 0.4433(4) 0.5301(4) 0.0444(16) Uani 1 1 d .
H31 H 0.3117 0.3942 0.5737 0.053 Uiso 1 1 calc R
C41 C 0.1646(5) 0.5026(4) 0.5446(4) 0.0381(15) Uani 1 1 d .
H41 H 0.1202 0.4945 0.5984 0.046 Uiso 1 1 calc R
C51 C 0.1138(5) 0.5743(3) 0.4822(3) 0.0303(13) Uani 1 1 d .
H51 H 0.0348 0.6154 0.4927 0.036 Uiso 1 1 calc R
C61 C 0.1795(5) 0.5861(3) 0.4029(3) 0.0227(12) Uani 1 1 d .
N71 N 0.1319(4) 0.6654(3) 0.3384(3) 0.0226(11) Uani 1 1 d .
C81 C 0.0175(5) 0.7023(3) 0.3360(3) 0.0226(12) Uani 1 1 d .
H81 H -0.0325 0.6641 0.3657 0.027 Uiso 1 1 calc R
C91 C -0.0455(4) 0.7921(3) 0.2954(3) 0.0211(12) Uani 1 1 d .
C101 C -0.1727(5) 0.8144(4) 0.2856(3) 0.0284(13) Uani 1 1 d .
H101 H -0.2225 0.7688 0.2961 0.034 Uiso 1 1 calc R
C111 C -0.2149(4) 0.9124(4) 0.2586(3) 0.0280(13) Uani 1 1 d .
H111 H -0.2966 0.9445 0.2453 0.034 Uiso 1 1 calc R
C121 C -0.1150(5) 0.9550(4) 0.2546(3) 0.0291(13) Uani 1 1 d .
H121 H -0.1185 1.0223 0.2393 0.035 Uiso 1 1 calc R
C131 C -0.0077(4) 0.8836(3) 0.2765(3) 0.0208(12) Uani 1 1 d .
C141 C 0.1022(5) 0.9094(4) 0.2921(3) 0.0267(12) Uani 1 1 d .
H141 H 0.0979 0.9776 0.2969 0.032 Uiso 1 1 calc R
N151 N 0.2092(4) 0.8498(3) 0.3007(2) 0.0240(10) Uani 1 1 d .
C161 C 0.3098(5) 0.8811(4) 0.3325(3) 0.0249(13) Uani 1 1 d .
C171 C 0.4131(5) 0.8114(4) 0.3546(3) 0.0272(14) Uani 1 1 d .
H171 H 0.4150 0.7439 0.3479 0.033 Uiso 1 1 calc R
C181 C 0.5140(5) 0.8360(4) 0.3862(3) 0.0307(13) Uani 1 1 d .
H181 H 0.5839 0.7858 0.4013 0.037 Uiso 1 1 calc R
C191 C 0.5133(5) 0.9335(4) 0.3961(3) 0.0317(14) Uani 1 1 d .
H191 H 0.5826 0.9509 0.4181 0.038 Uiso 1 1 calc R
C201 C 0.4121(5) 1.0050(4) 0.3740(3) 0.0375(14) Uani 1 1 d .
H201 H 0.4122 1.0724 0.3791 0.045 Uiso 1 1 calc R
C211 C 0.3094(5) 0.9802(4) 0.3442(3) 0.0354(14) Uani 1 1 d .
H211 H 0.2384 1.0304 0.3316 0.042 Uiso 1 1 calc R
C52 C 0.3213(4) 0.5212(4) 0.0251(3) 0.0322(13) Uani 1 1 d .
H52A H 0.3692 0.5222 -0.0283 0.039 Uiso 1 1 calc R
C42 C 0.2595(5) 0.4475(4) 0.0423(3) 0.0357(15) Uani 1 1 d .
H22 H 0.2665 0.3966 0.0014 0.043 Uiso 1 1 calc R
C32 C 0.1879(4) 0.4481(3) 0.1187(3) 0.0308(13) Uani 1 1 d .
H32 H 0.1446 0.3981 0.1299 0.037 Uiso 1 1 calc R
C22 C 0.1783(4) 0.5216(4) 0.1799(3) 0.0305(13) Uani 1 1 d .
H42 H 0.1283 0.5215 0.2323 0.037 Uiso 1 1 calc R
C12 C 0.2413(4) 0.5945(3) 0.1645(3) 0.0236(12) Uani 1 1 d .
C62 C 0.3129(4) 0.5933(3) 0.0861(3) 0.0281(12) Uani 1 1 d .
C72 C 0.3791(4) 0.6740(3) 0.0706(3) 0.0283(13) Uani 1 1 d .
H72A H 0.4635 0.6515 0.0917 0.034 Uiso 1 1 calc R
H72B H 0.3833 0.6914 0.0062 0.034 Uiso 1 1 calc R
N82 N 0.3129(4) 0.7614(3) 0.1198(3) 0.0257(11) Uani 1 1 d .
C92 C 0.3942(5) 0.8280(4) 0.1289(3) 0.0348(14) Uani 1 1 d .
H92A H 0.4660 0.7934 0.1618 0.052 Uiso 1 1 calc R
H92B H 0.3507 0.8857 0.1614 0.052 Uiso 1 1 calc R
H92C H 0.4201 0.8492 0.0697 0.052 Uiso 1 1 calc R
C102 C 0.2057(4) 0.8159(3) 0.0690(3) 0.0356(15) Uani 1 1 d .
H10A H 0.1498 0.7731 0.0623 0.053 Uiso 1 1 calc R
H10B H 0.2333 0.8365 0.0101 0.053 Uiso 1 1 calc R
H10C H 0.1634 0.8742 0.1012 0.053 Uiso 1 1 calc R
Pd2 Pd 0.80786(4) 0.25259(3) 0.26486(3) 0.02456(13) Uani 1 1 d .
C13 C 0.6263(5) 0.1447(4) 0.1462(3) 0.0316(15) Uani 1 1 d .
H13 H 0.7130 0.1277 0.1450 0.038 Uiso 1 1 calc R
C23 C 0.5633(5) 0.0786(4) 0.1167(3) 0.0316(14) Uani 1 1 d .
H23 H 0.6074 0.0172 0.0947 0.038 Uiso 1 1 calc R
C33 C 0.4366(5) 0.1016(4) 0.1192(3) 0.0417(16) Uani 1 1 d .
H33 H 0.3936 0.0567 0.0988 0.050 Uiso 1 1 calc R
C43 C 0.3748(5) 0.1899(4) 0.1515(4) 0.0530(18) Uani 1 1 d .
H43 H 0.2881 0.2059 0.1542 0.064 Uiso 1 1 calc R
C53 C 0.4359(5) 0.2561(4) 0.1801(4) 0.0408(15) Uani 1 1 d .
H53 H 0.3909 0.3171 0.2022 0.049 Uiso 1 1 calc R
C63 C 0.5635(4) 0.2349(3) 0.1773(3) 0.0208(12) Uani 1 1 d .
N73 N 0.6345(3) 0.3007(3) 0.2040(3) 0.0253(10) Uani 1 1 d .
C83 C 0.5841(5) 0.3934(4) 0.2090(3) 0.0319(13) Uani 1 1 d .
H83 H 0.4980 0.4126 0.2043 0.038 Uiso 1 1 calc R
C93 C 0.6451(4) 0.4698(3) 0.2209(3) 0.0217(12) Uani 1 1 d .
C103 C 0.5762(5) 0.5653(4) 0.2402(3) 0.0309(13) Uani 1 1 d .
H103 H 0.4908 0.5834 0.2532 0.037 Uiso 1 1 calc R
C113 C 0.6562(5) 0.6290(4) 0.2367(3) 0.0333(14) Uani 1 1 d .
H113 H 0.6345 0.6968 0.2498 0.040 Uiso 1 1 calc R
C123 C 0.7718(4) 0.5760(3) 0.2110(3) 0.0276(12) Uani 1 1 d .
H123 H 0.8418 0.6021 0.2013 0.033 Uiso 1 1 calc R
C133 C 0.7679(4) 0.4774(3) 0.2019(3) 0.0235(12) Uani 1 1 d .
C143 C 0.8662(4) 0.4114(4) 0.1604(3) 0.0285(13) Uani 1 1 d .
H143 H 0.9251 0.4401 0.1296 0.034 Uiso 1 1 calc R
N153 N 0.8866(4) 0.3148(3) 0.1590(3) 0.0222(11) Uani 1 1 d .
C163 C 0.9723(4) 0.2622(4) 0.0984(3) 0.0248(12) Uani 1 1 d .
C173 C 1.0228(4) 0.1628(4) 0.1154(3) 0.0324(13) Uani 1 1 d .
H173 H 1.0018 0.1323 0.1697 0.039 Uiso 1 1 calc R
C183 C 1.1031(5) 0.1072(4) 0.0553(4) 0.0442(16) Uani 1 1 d .
H183 H 1.1362 0.0391 0.0681 0.053 Uiso 1 1 calc R
C193 C 1.1355(5) 0.1514(4) -0.0241(4) 0.0432(15) Uani 1 1 d .
H193 H 1.1916 0.1140 -0.0655 0.052 Uiso 1 1 calc R
C203 C 1.0853(5) 0.2493(4) -0.0414(3) 0.0376(15) Uani 1 1 d .
H203 H 1.1071 0.2797 -0.0955 0.045 Uiso 1 1 calc R
C213 C 1.0045(4) 0.3043(4) 0.0174(3) 0.0314(13) Uani 1 1 d .
H213 H 0.9697 0.3718 0.0032 0.038 Uiso 1 1 calc R
C14 C 0.9597(4) 0.2255(3) 0.3345(3) 0.0287(13) Uani 1 1 d .
C24 C 1.0616(5) 0.2639(4) 0.3186(3) 0.0354(14) Uani 1 1 d .
H24 H 1.0685 0.3008 0.2648 0.042 Uiso 1 1 calc R
C34 C 1.1541(5) 0.2495(4) 0.3798(3) 0.0415(15) Uani 1 1 d .
H34 H 1.2227 0.2769 0.3675 0.050 Uiso 1 1 calc R
C44 C 1.1461(5) 0.1954(4) 0.4585(4) 0.0436(16) Uani 1 1 d .
H44 H 1.2088 0.1855 0.5005 0.052 Uiso 1 1 calc R
C54 C 1.0466(5) 0.1563(4) 0.4750(3) 0.0368(14) Uani 1 1 d .
H54 H 1.0418 0.1181 0.5284 0.044 Uiso 1 1 calc R
C64 C 0.9526(5) 0.1712(3) 0.4156(3) 0.0278(12) Uani 1 1 d .
C74 C 0.8410(4) 0.1337(4) 0.4303(3) 0.0333(14) Uani 1 1 d .
H74A H 0.8212 0.1292 0.4949 0.040 Uiso 1 1 calc R
H74B H 0.8547 0.0669 0.4068 0.040 Uiso 1 1 calc R
N84 N 0.7371(4) 0.2021(3) 0.3840(3) 0.0256(11) Uani 1 1 d .
C94 C 0.6377(4) 0.1519(4) 0.3779(3) 0.0377(15) Uani 1 1 d .
H94A H 0.5693 0.1959 0.3476 0.056 Uiso 1 1 calc R
H94B H 0.6108 0.1341 0.4379 0.056 Uiso 1 1 calc R
H94C H 0.6668 0.0921 0.3442 0.056 Uiso 1 1 calc R
C104 C 0.6915(4) 0.2916(3) 0.4361(3) 0.0326(14) Uani 1 1 d .
H10D H 0.7571 0.3259 0.4409 0.049 Uiso 1 1 calc R
H10E H 0.6646 0.2726 0.4958 0.049 Uiso 1 1 calc R
H10F H 0.6227 0.3354 0.4060 0.049 Uiso 1 1 calc R

loop_
_atom_site_aniso_label
_atom_site_aniso_U_11
_atom_site_aniso_U_22
_atom_site_aniso_U_33
_atom_site_aniso_U_23
_atom_site_aniso_U_13
_atom_site_aniso_U_12
Pd1 0.0308(3) 0.0243(3) 0.0192(3) -0.00079(19) 0.0013(2) -0.0110(2)
C11 0.036(4) 0.040(4) 0.033(3) 0.006(3) -0.001(3) -0.001(3)
C21 0.039(4) 0.054(4) 0.049(4) 0.007(3) 0.000(3) 0.007(3)
C31 0.053(4) 0.038(4) 0.038(4) 0.017(3) -0.016(3) -0.003(3)
C41 0.052(4) 0.038(4) 0.030(3) 0.002(3) 0.001(3) -0.025(3)
C51 0.035(4) 0.030(3) 0.027(3) -0.003(3) -0.003(3) -0.011(3)
C61 0.026(3) 0.023(3) 0.023(3) -0.003(2) -0.008(3) -0.013(3)
N71 0.022(3) 0.021(2) 0.025(3) -0.008(2) 0.001(2) -0.004(2)
C81 0.030(3) 0.023(3) 0.017(3) -0.009(2) 0.000(2) -0.009(3)
C91 0.026(3) 0.027(3) 0.012(3) -0.003(2) -0.001(2) -0.008(3)
C101 0.038(4) 0.035(3) 0.017(3) -0.007(2) 0.001(2) -0.016(3)
C111 0.025(3) 0.034(3) 0.025(3) -0.003(2) 0.000(2) -0.006(3)
C121 0.038(4) 0.030(3) 0.015(3) -0.002(2) 0.008(3) -0.001(3)
C131 0.021(3) 0.035(3) 0.006(2) -0.004(2) 0.004(2) -0.006(3)
C141 0.044(4) 0.021(3) 0.018(3) 0.001(2) 0.000(3) -0.015(3)
N151 0.033(3) 0.023(2) 0.021(2) -0.0074(19) 0.006(2) -0.017(2)
C161 0.030(3) 0.032(3) 0.015(3) 0.004(2) 0.004(2) -0.013(3)
C171 0.038(4) 0.025(3) 0.020(3) -0.003(2) 0.002(3) -0.011(3)
C181 0.031(4) 0.040(4) 0.021(3) 0.006(3) -0.002(3) -0.009(3)
C191 0.029(4) 0.045(4) 0.025(3) -0.003(3) -0.004(3) -0.016(3)
C201 0.041(4) 0.028(3) 0.049(4) -0.001(3) -0.004(3) -0.019(3)
C211 0.034(4) 0.035(4) 0.041(3) 0.000(3) -0.005(3) -0.015(3)
C52 0.042(4) 0.036(3) 0.017(3) -0.002(2) -0.001(2) -0.006(3)
C42 0.054(4) 0.030(3) 0.022(3) -0.009(3) -0.005(3) -0.004(3)
C32 0.033(3) 0.025(3) 0.038(3) -0.003(3) -0.003(3) -0.014(3)
C22 0.035(3) 0.034(3) 0.022(3) -0.001(3) 0.001(2) -0.006(3)
C12 0.031(3) 0.019(3) 0.023(3) -0.004(2) -0.004(2) -0.009(2)
C62 0.029(3) 0.032(3) 0.022(3) -0.002(2) -0.008(2) -0.004(3)
C72 0.034(3) 0.032(3) 0.018(3) 0.000(2) 0.000(2) -0.007(3)
N82 0.028(3) 0.031(3) 0.021(3) -0.001(2) 0.002(2) -0.013(2)
C92 0.043(4) 0.039(3) 0.027(3) 0.001(3) -0.001(3) -0.022(3)
C102 0.050(4) 0.032(3) 0.025(3) 0.003(3) -0.006(3) -0.012(3)
Pd2 0.0305(3) 0.0249(3) 0.0194(3) 0.0020(2) 0.0013(2) -0.0100(2)
C13 0.035(4) 0.037(4) 0.023(3) -0.002(3) -0.005(3) -0.009(3)
C23 0.047(4) 0.020(3) 0.028(3) 0.001(3) -0.006(3) -0.009(3)
C33 0.051(4) 0.040(4) 0.041(4) 0.009(3) -0.013(3) -0.025(3)
C43 0.037(4) 0.040(4) 0.085(5) -0.001(4) -0.014(4) -0.015(3)
C53 0.033(4) 0.028(3) 0.061(4) -0.007(3) -0.006(3) -0.005(3)
C63 0.017(3) 0.022(3) 0.022(3) 0.002(2) 0.001(2) -0.004(3)
N73 0.029(3) 0.020(2) 0.027(3) 0.003(2) 0.001(2) -0.006(2)
C83 0.037(4) 0.055(4) 0.012(3) 0.005(3) -0.008(3) -0.028(3)
C93 0.012(3) 0.031(3) 0.023(3) 0.003(2) 0.002(2) -0.010(3)
C103 0.025(3) 0.043(4) 0.021(3) -0.008(3) 0.000(2) -0.001(3)
C113 0.048(4) 0.024(3) 0.032(3) -0.001(2) -0.004(3) -0.015(3)
C123 0.030(3) 0.033(3) 0.022(3) 0.002(2) 0.001(2) -0.014(3)
C133 0.032(3) 0.025(3) 0.013(3) 0.001(2) -0.002(2) -0.008(3)
C143 0.037(4) 0.033(3) 0.018(3) 0.006(2) -0.002(3) -0.017(3)
N153 0.024(3) 0.025(3) 0.019(3) 0.000(2) 0.001(2) -0.007(2)
C163 0.022(3) 0.027(3) 0.028(3) -0.005(3) -0.002(3) -0.010(3)
C173 0.039(4) 0.033(3) 0.025(3) 0.003(3) 0.000(3) -0.008(3)
C183 0.057(4) 0.031(3) 0.041(4) -0.005(3) 0.015(3) -0.005(3)
C193 0.041(4) 0.054(4) 0.036(4) -0.015(3) 0.011(3) -0.013(3)
C203 0.047(4) 0.044(4) 0.026(3) -0.007(3) 0.009(3) -0.021(3)
C213 0.036(4) 0.031(3) 0.028(3) 0.002(3) 0.004(3) -0.010(3)
C14 0.031(3) 0.028(3) 0.026(3) -0.002(2) 0.003(3) -0.005(3)
C24 0.036(4) 0.050(4) 0.022(3) -0.004(3) -0.007(3) -0.012(3)
C34 0.036(4) 0.057(4) 0.033(3) -0.016(3) 0.003(3) -0.012(3)
C44 0.044(4) 0.060(4) 0.023(4) -0.009(3) -0.008(3) -0.003(3)
C54 0.044(4) 0.040(4) 0.022(3) 0.003(3) -0.003(3) -0.002(3)
C64 0.032(3) 0.028(3) 0.021(3) -0.003(2) 0.001(3) -0.005(3)
C74 0.049(4) 0.032(3) 0.019(3) 0.004(2) -0.003(3) -0.010(3)
N84 0.030(3) 0.034(3) 0.019(3) -0.006(2) 0.009(2) -0.020(2)
C94 0.045(4) 0.041(4) 0.030(4) 0.004(3) 0.003(3) -0.017(3)
C104 0.038(3) 0.033(3) 0.030(3) -0.005(3) 0.005(3) -0.014(3)

loop_
_atom_type_symbol
_atom_type_description
_atom_type_scat_dispersion_real
_atom_type_scat_dispersion_imag
_atom_type_scat_source
C C 0.0033 0.0016 'International Tables Vol C Tables 4.2.6.8 and 6.1.1.4'
H H 0.0000 0.0000 'International Tables Vol C Tables 4.2.6.8 and 6.1.1.4'
N N 0.0061 0.0033 'International Tables Vol C Tables 4.2.6.8 and 6.1.1.4'
Pd Pd -0.9988 1.0072 'International Tables Vol C Tables 4.2.6.8 and 6.1.1.4'

loop_
_geom_angle_atom_site_label_1
_geom_angle_atom_site_label_2
_geom_angle_atom_site_label_3
_geom_angle
C12 Pd1 N71 93.92(17)
C12 Pd1 N82 81.96(17)
N71 Pd1 N82 170.91(16)
C12 Pd1 N151 172.44(17)
N71 Pd1 N151 89.01(14)
N82 Pd1 N151 94.13(15)
C61 C11 C21 119.9(5)
C61 C11 H11 120.0
C21 C11 H11 120.0
C31 C21 C11 120.2(5)
C31 C21 H21 119.9
C11 C21 H21 119.9
C41 C31 C21 120.1(5)
C41 C31 H31 119.9
C21 C31 H31 119.9
C31 C41 C51 120.8(5)
C31 C41 H41 119.6
C51 C41 H41 119.6
C41 C51 C61 119.4(5)
C41 C51 H51 120.3
C61 C51 H51 120.3
C11 C61 C51 119.5(5)
C11 C61 N71 119.6(4)
C51 C61 N71 120.7(4)
C81 N71 C61 119.9(4)
C81 N71 Pd1 114.9(3)
C61 N71 Pd1 124.7(3)
N71 C81 C91 129.0(5)
N71 C81 H81 115.5
C91 C81 H81 115.5
C101 C91 C81 121.7(4)
C101 C91 C131 106.4(4)
C81 C91 C131 130.4(4)
C111 C101 C91 110.4(4)
C111 C101 H101 124.8
C91 C101 H101 124.8
C101 C111 C121 107.2(4)
C101 C111 H111 126.4
C121 C111 H111 126.4
C111 C121 C131 110.2(4)
C111 C121 H121 124.9
C131 C121 H121 124.9
C141 C131 C121 122.1(5)
C141 C131 C91 131.0(4)
C121 C131 C91 105.8(4)
N151 C141 C131 127.0(5)
N151 C141 H141 116.5
C131 C141 H141 116.5
C141 N151 C161 122.2(4)
C141 N151 Pd1 114.7(3)
C161 N151 Pd1 121.7(3)
C171 C161 C211 117.4(5)
C171 C161 N151 118.9(5)
C211 C161 N151 123.7(5)
C161 C171 C181 122.2(5)
C161 C171 H171 118.9
C181 C171 H171 118.9
C171 C181 C191 119.8(5)
C171 C181 H181 120.1
C191 C181 H181 120.1
C201 C191 C181 119.5(5)
C201 C191 H191 120.2
C181 C191 H191 120.2
C191 C201 C211 120.7(5)
C191 C201 H201 119.7
C211 C201 H201 119.7
C201 C211 C161 120.3(5)
C201 C211 H211 119.9
C161 C211 H211 119.9
C62 C52 C42 119.5(5)
C62 C52 H52A 120.2
C42 C52 H52A 120.2
C32 C42 C52 119.8(5)
C32 C42 H22 120.1
C52 C42 H22 120.1
C42 C32 C22 120.7(5)
C42 C32 H32 119.7
C22 C32 H32 119.7
C12 C22 C32 120.2(5)
C12 C22 H42 119.9
C32 C22 H42 119.9
C22 C12 C62 118.5(4)
C22 C12 Pd1 127.7(4)
C62 C12 Pd1 113.6(3)
C52 C62 C12 121.3(5)
C52 C62 C72 121.3(4)
C12 C62 C72 117.4(4)
N82 C72 C62 108.9(4)
N82 C72 H72A 109.9
C62 C72 H72A 109.9
N82 C72 H72B 109.9
C62 C72 H72B 109.9
H72A C72 H72B 108.3
C92 N82 C72 109.3(4)
C92 N82 C102 108.0(4)
C72 N82 C102 109.9(4)
C92 N82 Pd1 117.6(3)
C72 N82 Pd1 108.6(3)
C102 N82 Pd1 103.1(3)
N82 C92 H92A 109.5
N82 C92 H92B 109.5
H92A C92 H92B 109.5
N82 C92 H92C 109.5
H92A C92 H92C 109.5
H92B C92 H92C 109.5
N82 C102 H10A 109.5
N82 C102 H10B 109.5
H10A C102 H10B 109.5
N82 C102 H10C 109.5
H10A C102 H10C 109.5
H10B C102 H10C 109.5
C14 Pd2 N153 92.85(18)
C14 Pd2 N84 81.91(18)
N153 Pd2 N84 171.93(16)
C14 Pd2 N73 170.85(17)
N153 Pd2 N73 89.37(15)
N84 Pd2 N73 94.87(15)
C63 C13 C23 120.5(5)
C63 C13 H13 119.7
C23 C13 H13 119.7
C33 C23 C13 120.5(5)
C33 C23 H23 119.8
C13 C23 H23 119.8
C43 C33 C23 119.0(5)
C43 C33 H33 120.5
C23 C33 H33 120.5
C33 C43 C53 121.1(6)
C33 C43 H43 119.5
C53 C43 H43 119.5
C43 C53 C63 120.9(5)
C43 C53 H53 119.5
C63 C53 H53 119.5
C13 C63 C53 118.0(5)
C13 C63 N73 117.4(4)
C53 C63 N73 124.5(4)
C83 N73 C63 119.4(4)
C83 N73 Pd2 115.3(3)
C63 N73 Pd2 123.8(3)
N73 C83 C93 126.3(5)
N73 C83 H83 116.8
C93 C83 H83 116.8
C103 C93 C83 119.6(5)
C103 C93 C133 106.9(4)
C83 C93 C133 132.5(5)
C113 C103 C93 108.0(4)
C113 C103 H103 126.0
C93 C103 H103 126.0
C123 C113 C103 108.6(4)
C123 C113 H113 125.7
C103 C113 H113 125.7
C113 C123 C133 108.5(4)
C113 C123 H123 125.7
C133 C123 H123 125.7
C123 C133 C143 120.4(5)
C123 C133 C93 107.8(4)
C143 C133 C93 130.1(4)
N153 C143 C133 128.1(5)
N153 C143 H143 115.9
C133 C143 H143 115.9
C143 N153 C163 120.5(4)
C143 N153 Pd2 113.8(3)
C163 N153 Pd2 124.8(3)
C173 C163 C213 117.7(4)
C173 C163 N153 119.7(4)
C213 C163 N153 122.5(4)
C183 C173 C163 121.4(5)
C183 C173 H173 119.3
C163 C173 H173 119.3
C173 C183 C193 119.8(5)
C173 C183 H183 120.1
C193 C183 H183 120.1
C203 C193 C183 119.0(5)
C203 C193 H193 120.5
C183 C193 H193 120.5
C213 C203 C193 121.4(5)
C213 C203 H203 119.3
C193 C203 H203 119.3
C203 C213 C163 120.7(5)
C203 C213 H213 119.6
C163 C213 H213 119.6
C24 C14 C64 117.5(5)
C24 C14 Pd2 127.8(4)
C64 C14 Pd2 114.1(4)
C14 C24 C34 121.6(5)
C14 C24 H24 119.2
C34 C24 H24 119.2
C44 C34 C24 120.1(5)
C44 C34 H34 120.0
C24 C34 H34 120.0
C54 C44 C34 119.1(5)
C54 C44 H44 120.4
C34 C44 H44 120.4
C44 C54 C64 121.7(5)
C44 C54 H54 119.2
C64 C54 H54 119.2
C54 C64 C14 120.0(5)
C54 C64 C74 124.5(5)
C14 C64 C74 115.5(4)
C64 C74 N84 109.4(4)
C64 C74 H74A 109.8
N84 C74 H74A 109.8
C64 C74 H74B 109.8
N84 C74 H74B 109.8
H74A C74 H74B 108.2
C94 N84 C104 108.5(4)
C94 N84 C74 108.7(4)
C104 N84 C74 109.9(4)
C94 N84 Pd2 117.3(3)
C104 N84 Pd2 104.9(3)
C74 N84 Pd2 107.3(3)
N84 C94 H94A 109.5
N84 C94 H94B 109.5
H94A C94 H94B 109.5
N84 C94 H94C 109.5
H94A C94 H94C 109.5
H94B C94 H94C 109.5
N84 C104 H10D 109.5
N84 C104 H10E 109.5
H10D C104 H10E 109.5
N84 C104 H10F 109.5
H10D C104 H10F 109.5
H10E C104 H10F 109.5

loop_
_geom_bond_atom_site_label_1
_geom_bond_atom_site_label_2
_geom_bond_distance
Pd1 C12 2.001(4)
Pd1 N71 2.045(4)
Pd1 N82 2.104(4)
Pd1 N151 2.145(4)
C11 C61 1.369(6)
C11 C21 1.389(6)
C11 H11 0.9500
C21 C31 1.370(7)
C21 H21 0.9500
C31 C41 1.361(7)
C31 H31 0.9500
C41 C51 1.377(6)
C41 H41 0.9500
C51 C61 1.401(6)
C51 H51 0.9500
C61 N71 1.455(6)
N71 C81 1.272(5)
C81 C91 1.412(6)
C81 H81 0.9500
C91 C101 1.407(6)
C91 C131 1.454(6)
C101 C111 1.386(6)
C101 H101 0.9500
C111 C121 1.394(6)
C111 H111 0.9500
C121 C131 1.414(6)
C121 H121 0.9500
C131 C141 1.403(6)
C141 N151 1.301(5)
C141 H141 0.9500
N151 C161 1.419(6)
C161 C171 1.371(6)
C161 C211 1.405(6)
C171 C181 1.376(6)
C171 H171 0.9500
C181 C191 1.377(6)
C181 H181 0.9500
C191 C201 1.368(6)
C191 H191 0.9500
C201 C211 1.385(6)
C201 H201 0.9500
C211 H211 0.9500
C52 C62 1.382(6)
C52 C42 1.386(6)
C52 H52A 0.9500
C42 C32 1.376(6)
C42 H22 0.9500
C32 C22 1.395(6)
C32 H32 0.9500
C22 C12 1.381(6)
C22 H42 0.9500
C12 C62 1.399(6)
C62 C72 1.499(6)
C72 N82 1.485(5)
C72 H72A 0.9900
C72 H72B 0.9900
N82 C92 1.470(5)
N82 C102 1.487(5)
C92 H92A 0.9800
C92 H92B 0.9800
C92 H92C 0.9800
C102 H10A 0.9800
C102 H10B 0.9800
C102 H10C 0.9800
Pd2 C14 1.997(5)
Pd2 N153 2.048(4)
Pd2 N84 2.091(4)
Pd2 N73 2.141(4)
C13 C63 1.384(6)
C13 C23 1.393(6)
C13 H13 0.9500
C23 C33 1.389(7)
C23 H23 0.9500
C33 C43 1.366(7)
C33 H33 0.9500
C43 C53 1.375(7)
C43 H43 0.9500
C53 C63 1.399(6)
C53 H53 0.9500
C63 N73 1.438(6)
N73 C83 1.290(6)
C83 C93 1.424(6)
C83 H83 0.9500
C93 C103 1.412(6)
C93 C133 1.432(6)
C103 C113 1.411(6)
C103 H103 0.9500
C113 C123 1.387(6)
C113 H113 0.9500
C123 C133 1.404(6)
C123 H123 0.9500
C133 C143 1.407(6)
C143 N153 1.317(5)
C143 H143 0.9500
N153 C163 1.400(6)
C163 C173 1.386(6)
C163 C213 1.398(6)
C173 C183 1.380(6)
C173 H173 0.9500
C183 C193 1.393(6)
C183 H183 0.9500
C193 C203 1.368(6)
C193 H193 0.9500
C203 C213 1.368(6)
C203 H203 0.9500
C213 H213 0.9500
C14 C24 1.389(6)
C14 C64 1.415(6)
C24 C34 1.394(6)
C24 H24 0.9500
C34 C44 1.386(7)
C34 H34 0.9500
C44 C54 1.371(7)
C44 H44 0.9500
C54 C64 1.387(6)
C54 H54 0.9500
C64 C74 1.481(6)
C74 N84 1.499(5)
C74 H74A 0.9900
C74 H74B 0.9900
N84 C94 1.467(5)
N84 C104 1.483(5)
C94 H94A 0.9800
C94 H94B 0.9800
C94 H94C 0.9800
C104 H10D 0.9800
C104 H10E 0.9800
C104 H10F 0.9800
